data_4313086
loop_
_publ_author_name
'Jonathan Bernard'
'Kirstin Ortner'
'Bernhard Spingler'
'H.-J. Pietzsch'
'Roger Alberto'

_publ_section_title
;
 Aqueous Synthesis of Derivatized Cyclopentadienyl Complexes of Technetium
 and Rhenium Directed toward Radiopharmaceutical Application
;
_journal_name_full 'Inorganic Chemistry'
_journal_page_first 1014
_journal_page_last 1022
_journal_paper_doi 10.1021/ic0204575
_journal_volume 42
_journal_year 2003
_chemical_formula_sum 'C24 H29 Cl N3 O8 Re'
_chemical_formula_weight 709.15
_chemical_name_systematic
;
  ?
;
_space_group_IT_number 14
_symmetry_cell_setting monoclinic
_symmetry_space_group_name_Hall '-P 2ybc'
_symmetry_space_group_name_H-M 'P 1 21/c 1'
_atom_sites_solution_hydrogens geom
_atom_sites_solution_primary Patterson
_atom_sites_solution_secondary difmap
_audit_creation_method SHELXL-97
_cell_angle_alpha 90.00
_cell_angle_beta 103.778(5)
_cell_angle_gamma 90.00
_cell_formula_units_Z 4
_cell_length_a 15.7112(6)
_cell_length_b 6.8775(3)
_cell_length_c 25.5217(12)
_cell_measurement_reflns_used 7998
_cell_measurement_temperature 183(2)
_cell_volume 2678.4(2)
_computing_cell_refinement 'IPDS (Stoe, 1999)'
_computing_data_collection 'IPDS (Stoe, 1999)'
_computing_data_reduction 'X-RED (Stoe, 1999)'
_computing_molecular_graphics 'ORTEP-3 (Farrugia, 1997)'
_computing_publication_material 'SHELXL-97 (Sheldrick, 1997)'
_computing_structure_refinement 'SHELXL-97 (Sheldrick, 1997)'
_computing_structure_solution 'SHELXS-97 (Sheldrick, 1990)'
_diffrn_ambient_temperature 183(2)
_diffrn_measured_fraction_theta_full 0.992
_diffrn_measured_fraction_theta_max 0.992
_diffrn_measurement_device_type 'Stoe IPDS'
_diffrn_measurement_method '/f oscillation scan'
_diffrn_radiation_monochromator graphite
_diffrn_radiation_source 'fine-focus sealed tube'
_diffrn_radiation_type MoK\a
_diffrn_radiation_wavelength 0.71073
_diffrn_reflns_av_R_equivalents 0.0780
_diffrn_reflns_av_sigmaI/netI 0.0613
_diffrn_reflns_limit_h_max 20
_diffrn_reflns_limit_h_min -19
_diffrn_reflns_limit_k_max 9
_diffrn_reflns_limit_k_min -9
_diffrn_reflns_limit_l_max 33
_diffrn_reflns_limit_l_min -33
_diffrn_reflns_number 25279
_diffrn_reflns_theta_full 28.05
_diffrn_reflns_theta_max 28.05
_diffrn_reflns_theta_min 2.35
_diffrn_standards_interval_count 'every image'
_diffrn_standards_interval_time 4.5
_diffrn_standards_number 50-200
_exptl_absorpt_coefficient_mu 4.688
_exptl_absorpt_correction_T_max 0.7657
_exptl_absorpt_correction_T_min 0.3054
_exptl_absorpt_correction_type numerical
_exptl_crystal_colour colorless
_exptl_crystal_density_diffrn 1.759
_exptl_crystal_density_method 'not measured'
_exptl_crystal_description needle
_exptl_crystal_F_000 1400
_exptl_crystal_size_max 0.45
_exptl_crystal_size_mid 0.07
_exptl_crystal_size_min 0.06
_refine_diff_density_max 1.745
_refine_diff_density_min -1.347
_refine_diff_density_rms 0.151
_refine_ls_extinction_method none
_refine_ls_goodness_of_fit_ref 0.891
_refine_ls_hydrogen_treatment mixed
_refine_ls_matrix_type full
_refine_ls_number_parameters 343
_refine_ls_number_reflns 6444
_refine_ls_number_restraints 0
_refine_ls_restrained_S_all 0.891
_refine_ls_R_factor_all 0.0483
_refine_ls_R_factor_gt 0.0361
_refine_ls_shift/su_max 0.048
_refine_ls_shift/su_mean 0.002
_refine_ls_structure_factor_coef Fsqd
_refine_ls_weighting_details 'calc w=1/[\s^2^(Fo^2^)+(0.0534P)^2^+0.0000P] where P=(Fo^2^+2Fc^2^)/3'
_refine_ls_weighting_scheme calc
_refine_ls_wR_factor_gt 0.0848
_refine_ls_wR_factor_ref 0.0872
_reflns_number_gt 4893
_reflns_number_total 6444
_reflns_threshold_expression >2sigma(I)
_cod_data_source_file ic0204575_3.cif
_cod_data_source_block 12
_cod_depositor_comments
;
The following automatic conversions were performed:

'_symmetry_cell_setting' value 'Monoclinic' changed to 'monoclinic'
according to the built-in table from CIF Core dictionary named
'cif_core.dic' version 2.4.1 from 2010-06-29.

Automatic conversion script
Id: cif_fix_values 1646 2011-03-28 12:23:43Z adriana 
;
_cod_database_code 4313086

loop_
_symmetry_equiv_pos_as_xyz
'x, y, z'
'-x, y+1/2, -z+1/2'
'-x, -y, -z'
'x, -y-1/2, z-1/2'

loop_
_atom_site_label
_atom_site_type_symbol
_atom_site_fract_x
_atom_site_fract_y
_atom_site_fract_z
_atom_site_U_iso_or_equiv
_atom_site_adp_type
_atom_site_occupancy
_atom_site_symmetry_multiplicity
_atom_site_calc_flag
_atom_site_refinement_flags
_atom_site_disorder_assembly
_atom_site_disorder_group
Re1 Re -0.306216(12) 0.13797(2) 0.008585(7) 0.02779(7) Uani 1 1 d . . .
Cl1 Cl -0.29345(9) 0.32519(16) -0.16672(5) 0.0387(3) Uani 1 1 d . . .
N1 N 0.1500(3) -0.6181(5) 0.16628(16) 0.0295(8) Uani 1 1 d . . .
H1 H 0.187(4) -0.529(10) 0.171(3) 0.052(19) Uiso 1 1 d . . .
N2 N 0.2579(3) -0.8429(5) 0.25449(16) 0.0298(8) Uani 1 1 d . . .
H2 H 0.222(4) -0.936(9) 0.254(3) 0.050(18) Uiso 1 1 d . . .
N30 N -0.1113(3) 0.1444(6) -0.29076(18) 0.0361(9) Uani 1 1 d . . .
O1 O -0.0998(2) -0.0949(5) -0.02553(14) 0.0386(8) Uani 1 1 d . . .
O2 O 0.4044(3) -0.6034(5) 0.28102(16) 0.0448(9) Uani 1 1 d . . .
O22 O -0.3190(3) -0.1690(6) 0.09355(18) 0.0564(11) Uani 1 1 d . . .
O23 O -0.3647(3) -0.1483(6) -0.08566(17) 0.0533(11) Uani 1 1 d . . .
O24 O -0.4974(3) 0.2642(6) -0.00029(17) 0.0495(10) Uani 1 1 d . . .
O30 O -0.1348(3) 0.1427(5) -0.24724(15) 0.0474(9) Uani 1 1 d . . .
O31 O -0.1228(3) -0.0037(6) -0.32005(18) 0.0571(12) Uani 1 1 d . . .
O32 O -0.0779(3) 0.2955(6) -0.30531(17) 0.0500(10) Uani 1 1 d . . .
C1 C -0.2024(3) 0.2664(7) -0.0311(2) 0.0346(11) Uani 1 1 d . . .
H1A H -0.2012 0.2353 -0.0664 0.042 Uiso 1 1 calc R . .
C2 C -0.2471(4) 0.4232(7) -0.0151(2) 0.0427(13) Uani 1 1 d . . .
H2A H -0.2803 0.5149 -0.0379 0.051 Uiso 1 1 calc R . .
C3 C -0.2327(4) 0.4184(7) 0.0428(2) 0.0409(12) Uani 1 1 d . . .
H3A H -0.2555 0.5060 0.0637 0.049 Uiso 1 1 calc R . .
C4 C -0.1786(4) 0.2594(7) 0.0623(2) 0.0358(11) Uani 1 1 d . . .
H4A H -0.1592 0.2238 0.0984 0.043 Uiso 1 1 calc R . .
C5 C -0.1583(3) 0.1605(7) 0.01691(18) 0.0308(10) Uani 1 1 d . . .
C6 C -0.1068(3) -0.0219(6) 0.01683(19) 0.0304(10) Uani 1 1 d . . .
C7 C -0.0608(4) -0.1049(7) 0.07138(19) 0.0358(11) Uani 1 1 d . . .
H7A H -0.0153 -0.0149 0.0889 0.043 Uiso 1 1 calc R . .
H7B H -0.1029 -0.1141 0.0936 0.043 Uiso 1 1 calc R . .
C8 C -0.0198(3) -0.3037(6) 0.0689(2) 0.0322(10) Uani 1 1 d . . .
H8A H 0.0139 -0.3021 0.0416 0.039 Uiso 1 1 calc R . .
H8B H -0.0659 -0.3997 0.0583 0.039 Uiso 1 1 calc R . .
C9 C 0.0404(3) -0.3635(7) 0.1233(2) 0.0333(10) Uani 1 1 d . . .
H9A H 0.0905 -0.2768 0.1321 0.040 Uiso 1 1 calc R . .
H9B H 0.0088 -0.3519 0.1515 0.040 Uiso 1 1 calc R . .
C10 C 0.0718(3) -0.5709(7) 0.12108(19) 0.0330(10) Uani 1 1 d . . .
H10A H 0.0243 -0.6590 0.1228 0.040 Uiso 1 1 calc R . .
H10B H 0.0870 -0.5918 0.0868 0.040 Uiso 1 1 calc R . .
C11 C 0.1916(3) -0.8056(6) 0.1561(2) 0.0326(10) Uani 1 1 d . . .
H11A H 0.2037 -0.8027 0.1206 0.039 Uiso 1 1 calc R . .
H11B H 0.1515 -0.9122 0.1570 0.039 Uiso 1 1 calc R . .
C12 C 0.2768(3) -0.8381(6) 0.19880(18) 0.0314(10) Uani 1 1 d . . .
H12A H 0.3032 -0.9600 0.1919 0.038 Uiso 1 1 calc R . .
H12B H 0.3177 -0.7340 0.1971 0.038 Uiso 1 1 calc R . .
C13 C 0.1295(3) -0.6263(7) 0.22066(18) 0.0312(9) Uani 1 1 d . . .
H13A H 0.0888 -0.7317 0.2214 0.037 Uiso 1 1 calc R . .
H13B H 0.1019 -0.5057 0.2273 0.037 Uiso 1 1 calc R . .
C14 C 0.2124(3) -0.6577(6) 0.26444(18) 0.0313(10) Uani 1 1 d . . .
H14A H 0.2516 -0.5482 0.2652 0.038 Uiso 1 1 calc R . .
H14B H 0.1978 -0.6651 0.2992 0.038 Uiso 1 1 calc R . .
C15 C 0.3366(3) -0.8961(6) 0.29709(19) 0.0314(10) Uani 1 1 d . . .
C16 C 0.4095(4) -0.7727(7) 0.3093(2) 0.0345(10) Uani 1 1 d . . .
C17 C 0.4834(4) -0.8269(8) 0.3497(2) 0.0431(13) Uani 1 1 d . . .
H17 H 0.5319 -0.7455 0.3587 0.052 Uiso 1 1 calc R . .
C18 C 0.4828(4) -1.0049(9) 0.3759(2) 0.0475(14) Uani 1 1 d . . .
H18 H 0.5316 -1.0422 0.4025 0.057 Uiso 1 1 calc R . .
C19 C 0.4107(4) -1.1263(8) 0.3630(2) 0.0462(13) Uani 1 1 d . . .
H19 H 0.4112 -1.2437 0.3812 0.055 Uiso 1 1 calc R . .
C20 C 0.3372(4) -1.0744(7) 0.3230(2) 0.0374(11) Uani 1 1 d . . .
H20 H 0.2893 -1.1576 0.3137 0.045 Uiso 1 1 calc R . .
C21 C 0.4819(4) -0.4904(9) 0.2851(3) 0.0508(14) Uani 1 1 d . . .
H21A H 0.5255 -0.5676 0.2741 0.061 Uiso 1 1 calc R . .
H21B H 0.5039 -0.4492 0.3218 0.061 Uiso 1 1 calc R . .
H21C H 0.4686 -0.3784 0.2622 0.061 Uiso 1 1 calc R . .
C22 C -0.3177(4) -0.0562(8) 0.0607(2) 0.0370(11) Uani 1 1 d . . .
C23 C -0.3459(4) -0.0419(7) -0.0492(2) 0.0384(11) Uani 1 1 d . . .
C24 C -0.4261(4) 0.2166(7) 0.0024(2) 0.0364(11) Uani 1 1 d . . .

loop_
_atom_site_aniso_label
_atom_site_aniso_U_11
_atom_site_aniso_U_22
_atom_site_aniso_U_33
_atom_site_aniso_U_23
_atom_site_aniso_U_13
_atom_site_aniso_U_12
Re1 0.02699(10) 0.02483(9) 0.03140(10) 0.00148(8) 0.00663(6) 0.00010(8)
Cl1 0.0364(7) 0.0323(6) 0.0463(7) 0.0054(5) 0.0078(5) -0.0046(5)
N1 0.029(2) 0.0245(18) 0.032(2) -0.0014(15) 0.0023(15) -0.0002(16)
N2 0.031(2) 0.0265(18) 0.032(2) 0.0030(15) 0.0084(16) 0.0003(16)
N30 0.031(2) 0.037(2) 0.042(2) -0.0001(19) 0.0115(17) 0.0031(18)
O1 0.040(2) 0.0442(18) 0.0300(17) -0.0037(15) 0.0059(15) 0.0067(16)
O2 0.036(2) 0.043(2) 0.051(2) 0.0116(17) 0.0023(17) -0.0101(16)
O22 0.067(3) 0.053(2) 0.053(3) 0.0208(19) 0.024(2) 0.003(2)
O23 0.065(3) 0.047(2) 0.046(2) -0.0165(18) 0.010(2) -0.008(2)
O24 0.030(2) 0.054(2) 0.064(3) 0.000(2) 0.0102(19) 0.0084(18)
O30 0.057(3) 0.048(2) 0.041(2) -0.0059(17) 0.0187(18) -0.0145(19)
O31 0.076(3) 0.043(2) 0.061(3) -0.007(2) 0.032(2) 0.001(2)
O32 0.052(3) 0.048(2) 0.055(2) 0.0040(19) 0.023(2) -0.0077(19)
C1 0.030(3) 0.032(2) 0.041(3) 0.011(2) 0.008(2) -0.0009(19)
C2 0.037(3) 0.027(2) 0.062(3) 0.012(2) 0.008(2) -0.003(2)
C3 0.037(3) 0.026(2) 0.058(3) -0.004(2) 0.010(2) 0.002(2)
C4 0.033(3) 0.034(2) 0.038(3) -0.006(2) 0.005(2) -0.003(2)
C5 0.032(3) 0.033(2) 0.028(2) 0.0014(18) 0.0080(18) -0.0030(19)
C6 0.025(3) 0.030(2) 0.035(3) -0.0013(18) 0.0051(19) -0.0017(18)
C7 0.037(3) 0.039(3) 0.028(2) 0.0019(19) 0.0033(19) 0.008(2)
C8 0.030(3) 0.028(2) 0.038(3) 0.0034(18) 0.005(2) -0.0013(18)
C9 0.029(2) 0.033(2) 0.037(2) 0.003(2) 0.0050(19) 0.003(2)
C10 0.035(3) 0.030(2) 0.031(2) 0.0004(18) -0.0004(19) -0.003(2)
C11 0.037(3) 0.027(2) 0.033(2) -0.0049(18) 0.007(2) 0.0013(19)
C12 0.034(3) 0.029(2) 0.031(2) 0.0012(18) 0.0078(19) 0.0070(18)
C13 0.035(3) 0.030(2) 0.029(2) 0.0015(18) 0.0081(18) 0.0015(19)
C14 0.037(3) 0.028(2) 0.028(2) -0.0022(17) 0.0074(19) 0.0013(19)
C15 0.034(3) 0.029(2) 0.031(2) 0.0056(18) 0.0071(19) 0.0040(18)
C16 0.038(3) 0.036(2) 0.031(2) 0.000(2) 0.011(2) 0.002(2)
C17 0.032(3) 0.053(3) 0.044(3) 0.000(2) 0.009(2) 0.008(2)
C18 0.042(3) 0.058(3) 0.041(3) 0.006(2) 0.005(2) 0.020(3)
C19 0.052(4) 0.044(3) 0.042(3) 0.015(2) 0.010(2) 0.013(3)
C20 0.041(3) 0.032(2) 0.040(3) 0.006(2) 0.010(2) 0.006(2)
C21 0.044(4) 0.045(3) 0.066(4) -0.001(3) 0.017(3) -0.012(3)
C22 0.032(3) 0.045(3) 0.033(3) 0.005(2) 0.008(2) 0.003(2)
C23 0.036(3) 0.036(3) 0.045(3) 0.006(2) 0.014(2) 0.000(2)
C24 0.039(3) 0.032(2) 0.038(3) 0.000(2) 0.007(2) 0.000(2)

loop_
_atom_type_symbol
_atom_type_description
_atom_type_scat_dispersion_real
_atom_type_scat_dispersion_imag
_atom_type_scat_source
C C 0.0033 0.0016 'International Tables Vol C Tables 4.2.6.8 and 6.1.1.4'
H H 0.0000 0.0000 'International Tables Vol C Tables 4.2.6.8 and 6.1.1.4'
Cl Cl 0.1484 0.1585 'International Tables Vol C Tables 4.2.6.8 and 6.1.1.4'
N N 0.0061 0.0033 'International Tables Vol C Tables 4.2.6.8 and 6.1.1.4'
O O 0.0106 0.0060 'International Tables Vol C Tables 4.2.6.8 and 6.1.1.4'
Re Re -1.0185 7.2310 'International Tables Vol C Tables 4.2.6.8 and 6.1.1.4'

loop_
_geom_angle_atom_site_label_1
_geom_angle_atom_site_label_2
_geom_angle_atom_site_label_3
_geom_angle
_geom_angle_site_symmetry_1
_geom_angle_site_symmetry_3
_geom_angle_publ_flag
C23 Re1 C22 91.0(2) . . ?
C23 Re1 C24 89.2(2) . . ?
C22 Re1 C24 90.0(2) . . ?
C23 Re1 C5 104.7(2) . . ?
C22 Re1 C5 104.06(19) . . ?
C24 Re1 C5 159.84(19) . . ?
C23 Re1 C1 92.5(2) . . ?
C22 Re1 C1 140.1(2) . . ?
C24 Re1 C1 129.78(19) . . ?
C5 Re1 C1 36.96(17) . . ?
C23 Re1 C4 140.6(2) . . ?
C22 Re1 C4 92.9(2) . . ?
C24 Re1 C4 129.9(2) . . ?
C5 Re1 C4 36.70(17) . . ?
C1 Re1 C4 60.84(19) . . ?
C23 Re1 C3 150.9(2) . . ?
C22 Re1 C3 116.0(2) . . ?
C24 Re1 C3 100.8(2) . . ?
C5 Re1 C3 60.20(18) . . ?
C1 Re1 C3 60.1(2) . . ?
C4 Re1 C3 35.40(18) . . ?
C23 Re1 C2 115.2(2) . . ?
C22 Re1 C2 151.6(2) . . ?
C24 Re1 C2 100.7(2) . . ?
C5 Re1 C2 60.28(18) . . ?
C1 Re1 C2 35.40(19) . . ?
C4 Re1 C2 60.02(19) . . ?
C3 Re1 C2 36.3(2) . . ?
C11 N1 C13 109.1(4) . . ?
C11 N1 C10 111.3(4) . . ?
C13 N1 C10 113.6(4) . . ?
C15 N2 C14 115.4(4) . . ?
C15 N2 C12 112.1(4) . . ?
C14 N2 C12 110.1(3) . . ?
O31 N30 O30 119.5(4) . . ?
O31 N30 O32 120.4(4) . . ?
O30 N30 O32 120.1(4) . . ?
C16 O2 C21 119.0(4) . . ?
C2 C1 C5 108.2(5) . . ?
C2 C1 Re1 73.1(3) . . ?
C5 C1 Re1 71.4(3) . . ?
C1 C2 C3 108.3(5) . . ?
C1 C2 Re1 71.5(3) . . ?
C3 C2 Re1 71.8(3) . . ?
C4 C3 C2 108.4(5) . . ?
C4 C3 Re1 71.9(3) . . ?
C2 C3 Re1 71.9(3) . . ?
C3 C4 C5 108.2(5) . . ?
C3 C4 Re1 72.7(3) . . ?
C5 C4 Re1 71.2(3) . . ?
C4 C5 C1 106.8(4) . . ?
C4 C5 C6 128.3(4) . . ?
C1 C5 C6 124.7(4) . . ?
C4 C5 Re1 72.1(3) . . ?
C1 C5 Re1 71.7(3) . . ?
C6 C5 Re1 118.8(3) . . ?
O1 C6 C5 120.7(4) . . ?
O1 C6 C7 122.3(4) . . ?
C5 C6 C7 117.0(4) . . ?
C8 C7 C6 114.5(4) . . ?
C7 C8 C9 112.3(4) . . ?
C10 C9 C8 110.7(4) . . ?
N1 C10 C9 112.8(4) . . ?
N1 C11 C12 110.3(4) . . ?
N2 C12 C11 109.7(4) . . ?
N1 C13 C14 110.6(4) . . ?
N2 C14 C13 110.7(4) . . ?
C20 C15 C16 121.0(5) . . ?
C20 C15 N2 118.4(4) . . ?
C16 C15 N2 120.6(4) . . ?
O2 C16 C15 117.3(4) . . ?
O2 C16 C17 123.3(5) . . ?
C15 C16 C17 119.5(5) . . ?
C18 C17 C16 119.0(6) . . ?
C19 C18 C17 120.9(5) . . ?
C18 C19 C20 120.6(5) . . ?
C15 C20 C19 119.0(5) . . ?
O22 C22 Re1 175.5(5) . . ?
O23 C23 Re1 175.1(5) . . ?
O24 C24 Re1 178.8(5) . . ?

loop_
_geom_bond_atom_site_label_1
_geom_bond_atom_site_label_2
_geom_bond_distance
_geom_bond_site_symmetry_2
_geom_bond_publ_flag
Re1 C23 1.912(6) . ?
Re1 C22 1.923(5) . ?
Re1 C24 1.930(6) . ?
Re1 C5 2.287(5) . ?
Re1 C1 2.292(5) . ?
Re1 C4 2.300(5) . ?
Re1 C3 2.310(5) . ?
Re1 C2 2.312(5) . ?
N1 C11 1.495(6) . ?
N1 C13 1.499(6) . ?
N1 C10 1.508(6) . ?
N2 C15 1.484(6) . ?
N2 C14 1.512(6) . ?
N2 C12 1.520(6) . ?
N30 O31 1.251(6) . ?
N30 O30 1.251(6) . ?
N30 O32 1.260(6) . ?
O1 C6 1.221(6) . ?
O2 C16 1.363(6) . ?
O2 C21 1.428(7) . ?
O22 C22 1.146(6) . ?
O23 C23 1.165(6) . ?
O24 C24 1.153(7) . ?
C1 C2 1.400(8) . ?
C1 C5 1.451(7) . ?
C2 C3 1.441(8) . ?
C3 C4 1.402(7) . ?
C4 C5 1.444(7) . ?
C5 C6 1.493(6) . ?
C6 C7 1.519(6) . ?
C7 C8 1.520(6) . ?
C8 C9 1.538(7) . ?
C9 C10 1.515(6) . ?
C11 C12 1.528(7) . ?
C13 C14 1.515(7) . ?
C15 C20 1.392(6) . ?
C15 C16 1.400(7) . ?
C16 C17 1.406(7) . ?
C17 C18 1.397(8) . ?
C18 C19 1.383(9) . ?
C19 C20 1.394(8) . ?

loop_
_geom_torsion_atom_site_label_1
_geom_torsion_atom_site_label_2
_geom_torsion_atom_site_label_3
_geom_torsion_atom_site_label_4
_geom_torsion
_geom_torsion_site_symmetry_1
_geom_torsion_site_symmetry_2
_geom_torsion_site_symmetry_3
_geom_torsion_site_symmetry_4
_geom_torsion_publ_flag
C23 Re1 C1 C2 132.2(3) . . . . ?
C22 Re1 C1 C2 -133.2(4) . . . . ?
C24 Re1 C1 C2 41.2(4) . . . . ?
C5 Re1 C1 C2 -116.5(5) . . . . ?
C4 Re1 C1 C2 -78.3(3) . . . . ?
C3 Re1 C1 C2 -37.4(3) . . . . ?
C23 Re1 C1 C5 -111.2(3) . . . . ?
C22 Re1 C1 C5 -16.7(5) . . . . ?
C24 Re1 C1 C5 157.7(3) . . . . ?
C4 Re1 C1 C5 38.2(3) . . . . ?
C3 Re1 C1 C5 79.1(3) . . . . ?
C2 Re1 C1 C5 116.5(5) . . . . ?
C5 C1 C2 C3 -0.5(6) . . . . ?
Re1 C1 C2 C3 62.7(4) . . . . ?
C5 C1 C2 Re1 -63.2(3) . . . . ?
C23 Re1 C2 C1 -54.8(4) . . . . ?
C22 Re1 C2 C1 100.4(5) . . . . ?
C24 Re1 C2 C1 -149.0(3) . . . . ?
C5 Re1 C2 C1 38.3(3) . . . . ?
C4 Re1 C2 C1 80.8(3) . . . . ?
C3 Re1 C2 C1 117.3(5) . . . . ?
C23 Re1 C2 C3 -172.2(3) . . . . ?
C22 Re1 C2 C3 -17.0(6) . . . . ?
C24 Re1 C2 C3 93.6(3) . . . . ?
C5 Re1 C2 C3 -79.1(3) . . . . ?
C1 Re1 C2 C3 -117.3(5) . . . . ?
C4 Re1 C2 C3 -36.5(3) . . . . ?
C1 C2 C3 C4 0.5(6) . . . . ?
Re1 C2 C3 C4 63.0(4) . . . . ?
C1 C2 C3 Re1 -62.6(4) . . . . ?
C23 Re1 C3 C4 -102.5(5) . . . . ?
C22 Re1 C3 C4 53.9(4) . . . . ?
C24 Re1 C3 C4 149.3(3) . . . . ?
C5 Re1 C3 C4 -37.9(3) . . . . ?
C1 Re1 C3 C4 -80.8(3) . . . . ?
C2 Re1 C3 C4 -117.2(5) . . . . ?
C23 Re1 C3 C2 14.7(6) . . . . ?
C22 Re1 C3 C2 171.1(3) . . . . ?
C24 Re1 C3 C2 -93.5(3) . . . . ?
C5 Re1 C3 C2 79.3(3) . . . . ?
C1 Re1 C3 C2 36.4(3) . . . . ?
C4 Re1 C3 C2 117.2(5) . . . . ?
C2 C3 C4 C5 -0.3(6) . . . . ?
Re1 C3 C4 C5 62.7(3) . . . . ?
C2 C3 C4 Re1 -63.0(4) . . . . ?
C23 Re1 C4 C3 131.5(4) . . . . ?
C22 Re1 C4 C3 -133.3(3) . . . . ?
C24 Re1 C4 C3 -40.8(4) . . . . ?
C5 Re1 C4 C3 116.9(4) . . . . ?
C1 Re1 C4 C3 78.4(3) . . . . ?
C2 Re1 C4 C3 37.5(3) . . . . ?
C23 Re1 C4 C5 14.6(4) . . . . ?
C22 Re1 C4 C5 109.8(3) . . . . ?
C24 Re1 C4 C5 -157.7(3) . . . . ?
C1 Re1 C4 C5 -38.5(3) . . . . ?
C3 Re1 C4 C5 -116.9(4) . . . . ?
C2 Re1 C4 C5 -79.4(3) . . . . ?
C3 C4 C5 C1 0.0(6) . . . . ?
Re1 C4 C5 C1 63.7(3) . . . . ?
C3 C4 C5 C6 -176.7(5) . . . . ?
Re1 C4 C5 C6 -113.0(5) . . . . ?
C3 C4 C5 Re1 -63.7(4) . . . . ?
C2 C1 C5 C4 0.3(6) . . . . ?
Re1 C1 C5 C4 -64.0(3) . . . . ?
C2 C1 C5 C6 177.1(4) . . . . ?
Re1 C1 C5 C6 112.8(5) . . . . ?
C2 C1 C5 Re1 64.3(4) . . . . ?
C23 Re1 C5 C4 -170.5(3) . . . . ?
C22 Re1 C5 C4 -75.7(3) . . . . ?
C24 Re1 C5 C4 57.5(6) . . . . ?
C1 Re1 C5 C4 115.3(4) . . . . ?
C3 Re1 C5 C4 36.5(3) . . . . ?
C2 Re1 C5 C4 78.6(3) . . . . ?
C23 Re1 C5 C1 74.2(3) . . . . ?
C22 Re1 C5 C1 169.0(3) . . . . ?
C24 Re1 C5 C1 -57.8(6) . . . . ?
C4 Re1 C5 C1 -115.3(4) . . . . ?
C3 Re1 C5 C1 -78.7(3) . . . . ?
C2 Re1 C5 C1 -36.6(3) . . . . ?
C23 Re1 C5 C6 -46.0(4) . . . . ?
C22 Re1 C5 C6 48.8(4) . . . . ?
C24 Re1 C5 C6 -178.0(5) . . . . ?
C1 Re1 C5 C6 -120.2(5) . . . . ?
C4 Re1 C5 C6 124.5(5) . . . . ?
C3 Re1 C5 C6 161.0(4) . . . . ?
C2 Re1 C5 C6 -156.8(4) . . . . ?
C4 C5 C6 O1 175.4(5) . . . . ?
C1 C5 C6 O1 -0.8(7) . . . . ?
Re1 C5 C6 O1 86.1(5) . . . . ?
C4 C5 C6 C7 -7.5(7) . . . . ?
C1 C5 C6 C7 176.4(5) . . . . ?
Re1 C5 C6 C7 -96.8(4) . . . . ?
O1 C6 C7 C8 -10.7(7) . . . . ?
C5 C6 C7 C8 172.2(4) . . . . ?
C6 C7 C8 C9 169.0(4) . . . . ?
C7 C8 C9 C10 173.6(4) . . . . ?
C11 N1 C10 C9 -167.1(4) . . . . ?
C13 N1 C10 C9 69.3(5) . . . . ?
C8 C9 C10 N1 163.2(4) . . . . ?
C13 N1 C11 C12 -60.7(5) . . . . ?
C10 N1 C11 C12 173.2(4) . . . . ?
C15 N2 C12 C11 173.6(4) . . . . ?
C14 N2 C12 C11 -56.4(5) . . . . ?
N1 C11 C12 N2 59.3(5) . . . . ?
C11 N1 C13 C14 59.9(5) . . . . ?
C10 N1 C13 C14 -175.3(4) . . . . ?
C15 N2 C14 C13 -175.7(4) . . . . ?
C12 N2 C14 C13 56.1(5) . . . . ?
N1 C13 C14 N2 -58.1(5) . . . . ?
C14 N2 C15 C20 121.0(5) . . . . ?
C12 N2 C15 C20 -111.9(5) . . . . ?
C14 N2 C15 C16 -61.4(6) . . . . ?
C12 N2 C15 C16 65.7(5) . . . . ?
C21 O2 C16 C15 -168.9(5) . . . . ?
C21 O2 C16 C17 11.4(8) . . . . ?
C20 C15 C16 O2 178.2(5) . . . . ?
N2 C15 C16 O2 0.6(7) . . . . ?
C20 C15 C16 C17 -2.1(7) . . . . ?
N2 C15 C16 C17 -179.7(5) . . . . ?
O2 C16 C17 C18 -179.1(5) . . . . ?
C15 C16 C17 C18 1.2(8) . . . . ?
C16 C17 C18 C19 -0.5(9) . . . . ?
C17 C18 C19 C20 0.7(9) . . . . ?
C16 C15 C20 C19 2.3(8) . . . . ?
N2 C15 C20 C19 179.9(5) . . . . ?
C18 C19 C20 C15 -1.6(8) . . . . ?
C23 Re1 C22 O22 129(6) . . . . ?
C24 Re1 C22 O22 -141(6) . . . . ?
C5 Re1 C22 O22 24(6) . . . . ?
C1 Re1 C22 O22 34(6) . . . . ?
C4 Re1 C22 O22 -11(6) . . . . ?
C3 Re1 C22 O22 -39(6) . . . . ?
C2 Re1 C22 O22 -28(7) . . . . ?
C22 Re1 C23 O23 -127(5) . . . . ?
C24 Re1 C23 O23 143(5) . . . . ?
C5 Re1 C23 O23 -22(5) . . . . ?
C1 Re1 C23 O23 13(5) . . . . ?
C4 Re1 C23 O23 -31(6) . . . . ?
C3 Re1 C23 O23 32(6) . . . . ?
C2 Re1 C23 O23 41(6) . . . . ?
C23 Re1 C24 O24 150(23) . . . . ?
C22 Re1 C24 O24 59(23) . . . . ?
C5 Re1 C24 O24 -76(24) . . . . ?
C1 Re1 C24 O24 -118(23) . . . . ?
C4 Re1 C24 O24 -35(24) . . . . ?
C3 Re1 C24 O24 -58(23) . . . . ?
C2 Re1 C24 O24 -95(23) . . . . ?
